data_7044911
loop_
_publ_author_name
'Huang, Xianqiang'
'Li, Jikun'
'Shen, Guodong'
'Xin, Nana'
'Lin, Zhengguo'
'Chi, Yingnan'
'Dou, Jianmin'
'Li, Dacheng'
'Hu, Changwen'

_publ_section_title
;
 Three Pd-decavanadates with a controllable molar ratio of Pd to
 decavanadate and their heterogeneous aerobic oxidation of benzylic C-H
 bonds.
;
_journal_issue 3
_journal_name_full 'Dalton transactions (Cambridge, England : 2003)'
_journal_page_first 726
_journal_page_last 733
_journal_paper_doi 10.1039/c7dt03898d
_journal_volume 47
_journal_year 2018
_chemical_formula_moiety 'C52 H72 N14 O30 Pd V10'
_chemical_formula_sum 'C52 H72 N14 O30 Pd V10'
_chemical_formula_weight 1957.03
_space_group_crystal_system triclinic
_space_group_IT_number 2
_space_group_name_Hall '-P 1'
_space_group_name_H-M_alt 'P -1'
_symmetry_space_group_name_Hall '-P 1'
_symmetry_space_group_name_H-M 'P -1'
_atom_sites_solution_hydrogens geom
_audit_creation_method SHELXL-2014/6
_audit_update_record
;
2017-11-12 deposited with the CCDC.
2017-11-30 downloaded from the CCDC.
;
_cell_angle_alpha 89.754(8)
_cell_angle_beta 77.245(8)
_cell_angle_gamma 64.976(7)
_cell_formula_units_Z 1
_cell_length_a 11.353(6)
_cell_length_b 13.219(7)
_cell_length_c 13.408(7)
_cell_measurement_reflns_used 4149
_cell_measurement_temperature 273(2)
_cell_measurement_theta_max 28.529
_cell_measurement_theta_min 2.431
_cell_volume 1769.3(16)
_computing_structure_refinement 'SHELXL-2014/6 (Sheldrick, 2014)'
_diffrn_ambient_temperature 273(2)
_diffrn_measured_fraction_theta_full 0.990
_diffrn_measured_fraction_theta_max 0.987
_diffrn_measurement_device_type 'CCD area detector'
_diffrn_measurement_method 'phi and omega scans'
_diffrn_radiation_type MoK\a
_diffrn_radiation_wavelength 0.71073
_diffrn_reflns_av_R_equivalents 0.0175
_diffrn_reflns_av_unetI/netI 0.0338
_diffrn_reflns_Laue_measured_fraction_full 0.990
_diffrn_reflns_Laue_measured_fraction_max 0.987
_diffrn_reflns_limit_h_max 13
_diffrn_reflns_limit_h_min -13
_diffrn_reflns_limit_k_max 16
_diffrn_reflns_limit_k_min -16
_diffrn_reflns_limit_l_max 7
_diffrn_reflns_limit_l_min -16
_diffrn_reflns_number 9619
_diffrn_reflns_point_group_measured_fraction_full 0.990
_diffrn_reflns_point_group_measured_fraction_max 0.987
_diffrn_reflns_theta_full 25.242
_diffrn_reflns_theta_max 25.549
_diffrn_reflns_theta_min 1.565
_exptl_absorpt_coefficient_mu 1.593
_exptl_absorpt_correction_T_max 0.8318
_exptl_absorpt_correction_T_min 0.7207
_exptl_absorpt_correction_type multi-scan
_exptl_absorpt_process_details sadabs
_exptl_crystal_colour red
_exptl_crystal_density_diffrn 1.837
_exptl_crystal_description block
_exptl_crystal_F_000 982
_exptl_crystal_size_max 0.220
_exptl_crystal_size_mid 0.160
_exptl_crystal_size_min 0.120
_refine_diff_density_max 0.531
_refine_diff_density_min -0.874
_refine_diff_density_rms 0.075
_refine_ls_extinction_method none
_refine_ls_goodness_of_fit_ref 0.955
_refine_ls_hydrogen_treatment constr
_refine_ls_matrix_type full
_refine_ls_number_parameters 536
_refine_ls_number_reflns 6538
_refine_ls_number_restraints 345
_refine_ls_restrained_S_all 0.979
_refine_ls_R_factor_all 0.0442
_refine_ls_R_factor_gt 0.0346
_refine_ls_shift/su_max 0.005
_refine_ls_shift/su_mean 0.000
_refine_ls_structure_factor_coef Fsqd
_refine_ls_weighting_details 'w=1/[\s^2^(Fo^2^)+(0.0037P)^2^+5.1740P] where P=(Fo^2^+2Fc^2^)/3'
_refine_ls_weighting_scheme calc
_refine_ls_wR_factor_gt 0.0711
_refine_ls_wR_factor_ref 0.0759
_reflns_Friedel_coverage 0.000
_reflns_number_gt 5408
_reflns_number_total 6538
_reflns_threshold_expression 'I > 2\s(I)'
_cod_data_source_file c7dt03898d2.cif
_cod_data_source_block 1_sq
_cod_depositor_comments 'Adding full bibliography for 7044911--7044914.cif.'
_cod_original_cell_volume 1769.2(16)
_cod_database_code 7044911
_shelx_space_group_comment
;
The symmetry employed for this shelxl refinement is uniquely defined
by the following loop, which should always be used as a source of
symmetry information in preference to the above space-group names.
They are only intended as comments.
;
_shelx_estimated_absorpt_t_min 0.721
_shelx_estimated_absorpt_t_max 0.832
_shelxl_version_number 2014/6

loop_
_space_group_symop_operation_xyz
'x, y, z'
'-x, -y, -z'

loop_
_atom_site_label
_atom_site_type_symbol
_atom_site_fract_x
_atom_site_fract_y
_atom_site_fract_z
_atom_site_U_iso_or_equiv
_atom_site_adp_type
_atom_site_occupancy
_atom_site_site_symmetry_order
_atom_site_calc_flag
_atom_site_refinement_flags_posn
_atom_site_refinement_flags_adp
_atom_site_refinement_flags_occupancy
_atom_site_disorder_assembly
_atom_site_disorder_group
Pd1 Pd 1.0000 0.5000 0.0000 0.03456(11) Uani 1 2 d S . P . .
V1 V 0.26942(5) -0.13904(5) 0.44168(4) 0.02687(13) Uani 1 1 d . . . . .
V2 V 0.17068(6) -0.13229(5) 0.67943(5) 0.03313(15) Uani 1 1 d . . . . .
V3 V 0.03872(5) 0.07606(4) 0.56976(4) 0.02138(12) Uani 1 1 d . . . . .
V4 V 0.11844(6) 0.07687(5) 0.33389(4) 0.02569(13) Uani 1 1 d . . . . .
V5 V -0.12427(6) 0.28172(5) 0.46747(5) 0.03239(15) Uani 1 1 d . . . . .
N1 N 0.9064(3) 0.3492(2) 0.1442(2) 0.0387(7) Uani 1 1 d . . . . .
H1 H 0.9256 0.3159 0.1976 0.046 Uiso 1 1 calc R U . . .
N2 N 0.8221(3) 0.5328(2) 0.0977(2) 0.0364(7) Uani 1 1 d . . . . .
N3 N 0.9870(3) 0.6548(2) 0.0273(2) 0.0364(7) Uani 1 1 d . . . . .
N4 N 0.7814(4) 0.3589(3) 0.7800(2) 0.0482(9) Uani 1 1 d . . . . .
H16 H 0.8049 0.3229 0.7203 0.058 Uiso 1 1 calc R U . . .
N5 N 0.7064(4) 0.5421(3) 0.8522(3) 0.0505(9) Uani 1 1 d . . . . .
N6 N 0.7626(3) 0.2040(3) 0.8386(2) 0.0373(7) Uani 1 1 d . . . . .
H6 H 0.7995 0.1730 0.7766 0.045 Uiso 1 1 calc R U . . .
N7 N 0.5732(4) 0.7719(3) 0.5766(3) 0.0595(10) Uani 1 1 d D U . . .
H7 H 0.4926 0.7957 0.5501 0.071 Uiso 1 1 calc DR U . A 1
O1 O -0.0635(2) 0.08814(16) 0.45564(15) 0.0209(4) Uani 1 1 d . . . . .
O2 O 0.1869(2) 0.02926(17) 0.45837(16) 0.0235(5) Uani 1 1 d . . . . .
O3 O 0.4058(2) -0.1630(2) 0.3588(2) 0.0400(6) Uani 1 1 d . . . . .
O4 O 0.2625(2) -0.27419(18) 0.43625(18) 0.0326(5) Uani 1 1 d . . . . .
O5 O 0.3122(2) -0.14702(19) 0.56228(18) 0.0317(5) Uani 1 1 d . . . . .
O6 O 0.2452(3) -0.1513(3) 0.7708(2) 0.0525(8) Uani 1 1 d . . . . .
O7 O 0.1163(2) 0.03348(19) 0.66544(17) 0.0291(5) Uani 1 1 d . . . . .
O8 O -0.1398(2) 0.08787(17) 0.65550(16) 0.0229(5) Uani 1 1 d . . . . .
O9 O 0.2545(2) 0.0518(2) 0.24979(18) 0.0380(6) Uani 1 1 d . . . . .
O10 O 0.0021(2) 0.0908(2) 0.25212(17) 0.0327(5) Uani 1 1 d . . . . .
O11 O -0.0156(2) 0.21624(18) 0.57530(17) 0.0291(5) Uani 1 1 d . . . . .
O12 O 0.0508(2) 0.21945(18) 0.37597(18) 0.0314(5) Uani 1 1 d . . . . .
O13 O -0.1936(2) 0.2733(2) 0.35902(19) 0.0378(6) Uani 1 1 d . . . . .
O14 O -0.1520(3) 0.4098(2) 0.4828(2) 0.0482(7) Uani 1 1 d . . . . .
C1 C 0.8063(4) 0.4575(3) 0.1595(3) 0.0359(8) Uani 1 1 d . . . . .
C2 C 0.6904(4) 0.4859(3) 0.2370(3) 0.0464(10) Uani 1 1 d . . . . .
H2 H 0.6838 0.4342 0.2826 0.056 Uiso 1 1 calc R U . . .
C3 C 0.5868(4) 0.5892(4) 0.2460(3) 0.0544(11) Uani 1 1 d . . . . .
H3 H 0.5090 0.6088 0.2977 0.065 Uiso 1 1 calc R U . . .
C4 C 0.5980(4) 0.6655(4) 0.1771(3) 0.0528(11) Uani 1 1 d . . . . .
H4 H 0.5269 0.7355 0.1797 0.063 Uiso 1 1 calc R U . . .
C5 C 0.7159(4) 0.6346(3) 0.1058(3) 0.0452(10) Uani 1 1 d . . . . .
H5 H 0.7244 0.6857 0.0602 0.054 Uiso 1 1 calc R U . . .
C6 C 0.9331(4) 0.7100(4) 0.1233(3) 0.0465(10) Uani 1 1 d . . . . .
H6A H 0.9145 0.6710 0.1778 0.056 Uiso 1 1 calc R U . . .
C7 C 0.9052(5) 0.8194(4) 0.1431(3) 0.0540(11) Uani 1 1 d . . . . .
H7A H 0.8687 0.8546 0.2098 0.065 Uiso 1 1 calc R U . . .
C8 C 0.9320(5) 0.8773(4) 0.0624(4) 0.0579(12) Uani 1 1 d . . . . .
H8 H 0.9103 0.9532 0.0735 0.069 Uiso 1 1 calc R U . . .
C9 C 0.9905(4) 0.8229(3) -0.0338(3) 0.0490(10) Uani 1 1 d . . . . .
H9 H 1.0091 0.8610 -0.0890 0.059 Uiso 1 1 calc R U . . .
C10 C 1.0222(4) 0.7094(3) -0.0486(3) 0.0366(8) Uani 1 1 d . . . . .
C11 C 0.7221(5) 0.6369(4) 0.8517(4) 0.0572(12) Uani 1 1 d . . . . .
H11 H 0.6611 0.6963 0.9002 0.069 Uiso 1 1 calc R U . . .
C12 C 0.8209(5) 0.6525(4) 0.7851(4) 0.0545(12) Uani 1 1 d . . . . .
H12 H 0.8294 0.7192 0.7899 0.065 Uiso 1 1 calc R U . . .
C13 C 0.9085(4) 0.5661(4) 0.7101(4) 0.0518(11) Uani 1 1 d . . . . .
H13 H 0.9765 0.5738 0.6623 0.062 Uiso 1 1 calc R U . . .
C14 C 0.8931(4) 0.4691(3) 0.7076(3) 0.0452(10) Uani 1 1 d . . . . .
H14 H 0.9490 0.4105 0.6568 0.054 Uiso 1 1 calc R U . . .
C15 C 0.7934(4) 0.4595(3) 0.7815(3) 0.0395(9) Uani 1 1 d . . . . .
C16 C 0.7373(4) 0.3095(3) 0.8607(3) 0.0362(8) Uani 1 1 d . . . . .
C17 C 0.6723(4) 0.3622(4) 0.9609(3) 0.0496(11) Uani 1 1 d . . . . .
H17 H 0.6510 0.4373 0.9762 0.060 Uiso 1 1 calc R U . . .
C18 C 0.6413(5) 0.3012(4) 1.0346(3) 0.0548(12) Uani 1 1 d . . . . .
H18 H 0.5993 0.3346 1.1016 0.066 Uiso 1 1 calc R U . . .
C19 C 0.6712(5) 0.1902(4) 1.0117(3) 0.0552(12) Uani 1 1 d . . . . .
H19 H 0.6514 0.1474 1.0622 0.066 Uiso 1 1 calc R U . . .
C20 C 0.7310(4) 0.1455(4) 0.9122(3) 0.0480(10) Uani 1 1 d . . . . .
H20 H 0.7506 0.0711 0.8950 0.058 Uiso 1 1 calc R U . . .
C21 C 0.6506(9) 0.7423(10) 0.4590(6) 0.079(3) Uani 0.417(7) 1 d D U P B 2
H21A H 0.6275 0.6909 0.4252 0.095 Uiso 0.417(7) 1 calc DR U P B 2
H21B H 0.6297 0.8096 0.4235 0.095 Uiso 0.417(7) 1 calc DR U P B 2
C22 C 0.7929(10) 0.6895(13) 0.4609(13) 0.100(5) Uani 0.417(7) 1 d D U P B 2
H22A H 0.8072 0.7300 0.5127 0.150 Uiso 0.417(7) 1 calc R U P B 2
H22B H 0.8465 0.6907 0.3951 0.150 Uiso 0.417(7) 1 calc R U P B 2
H22C H 0.8179 0.6132 0.4763 0.150 Uiso 0.417(7) 1 calc R U P B 2
C23 C 0.5866(13) 0.8485(12) 0.6458(14) 0.086(4) Uani 0.417(7) 1 d D U P B 2
H23A H 0.6524 0.8722 0.6082 0.104 Uiso 0.417(7) 1 calc R U P B 2
H23B H 0.6221 0.8074 0.7006 0.104 Uiso 0.417(7) 1 calc R U P B 2
C24 C 0.4600(18) 0.9526(13) 0.6940(17) 0.083(5) Uani 0.417(7) 1 d D U P B 2
H24A H 0.4720 1.0183 0.6746 0.124 Uiso 0.417(7) 1 calc R U P B 2
H24B H 0.4417 0.9533 0.7675 0.124 Uiso 0.417(7) 1 calc R U P B 2
H24C H 0.3863 0.9521 0.6705 0.124 Uiso 0.417(7) 1 calc R U P B 2
C25 C 0.5781(12) 0.6652(8) 0.6235(9) 0.061(3) Uani 0.417(7) 1 d D U P B 2
H25A H 0.5105 0.6846 0.6878 0.073 Uiso 0.417(7) 1 calc R U P B 2
H25B H 0.6651 0.6228 0.6378 0.073 Uiso 0.417(7) 1 calc R U P B 2
C26 C 0.5526(13) 0.5933(10) 0.5484(9) 0.053(3) Uani 0.417(7) 1 d D U P B 2
H26A H 0.4602 0.6285 0.5460 0.079 Uiso 0.417(7) 1 calc R U P B 2
H26B H 0.5738 0.5201 0.5714 0.079 Uiso 0.417(7) 1 calc R U P B 2
H26C H 0.6082 0.5864 0.4811 0.079 Uiso 0.417(7) 1 calc R U P B 2
C21' C 0.6776(9) 0.8009(9) 0.5073(7) 0.084(3) Uani 0.583(7) 1 d D U P B 1
H21C H 0.6430 0.8820 0.5121 0.101 Uiso 0.583(7) 1 calc R U P B 1
H21D H 0.7567 0.7727 0.5347 0.101 Uiso 0.583(7) 1 calc R U P B 1
C22' C 0.7208(9) 0.7580(10) 0.3951(7) 0.086(3) Uani 0.583(7) 1 d D U P B 1
H22D H 0.7741 0.6782 0.3874 0.130 Uiso 0.583(7) 1 calc R U P B 1
H22E H 0.7726 0.7935 0.3576 0.130 Uiso 0.583(7) 1 calc R U P B 1
H22F H 0.6430 0.7748 0.3689 0.130 Uiso 0.583(7) 1 calc R U P B 1
C23' C 0.5422(9) 0.8356(7) 0.6799(6) 0.058(2) Uani 0.583(7) 1 d D U P B 1
H23C H 0.6219 0.8109 0.7063 0.070 Uiso 0.583(7) 1 calc R U P B 1
H23D H 0.4735 0.8240 0.7292 0.070 Uiso 0.583(7) 1 calc R U P B 1
C24' C 0.4925(14) 0.9604(8) 0.6603(13) 0.085(4) Uani 0.583(7) 1 d D U P B 1
H24D H 0.5503 0.9675 0.5994 0.128 Uiso 0.583(7) 1 calc R U P B 1
H24E H 0.4935 1.0026 0.7179 0.128 Uiso 0.583(7) 1 calc R U P B 1
H24F H 0.4029 0.9886 0.6514 0.128 Uiso 0.583(7) 1 calc R U P B 1
C25' C 0.6351(10) 0.6513(6) 0.5792(11) 0.084(3) Uani 0.583(7) 1 d D U P B 1
H25C H 0.6930 0.6334 0.6265 0.101 Uiso 0.583(7) 1 calc R U P B 1
H25D H 0.6911 0.6168 0.5114 0.101 Uiso 0.583(7) 1 calc R U P B 1
C26' C 0.5401(11) 0.6016(10) 0.6102(12) 0.100(4) Uani 0.583(7) 1 d D U P B 1
H26D H 0.5888 0.5218 0.6092 0.150 Uiso 0.583(7) 1 calc R U P B 1
H26E H 0.4831 0.6177 0.5633 0.150 Uiso 0.583(7) 1 calc R U P B 1
H26F H 0.4865 0.6329 0.6784 0.150 Uiso 0.583(7) 1 calc R U P B 1

loop_
_atom_site_aniso_label
_atom_site_aniso_U_11
_atom_site_aniso_U_22
_atom_site_aniso_U_33
_atom_site_aniso_U_23
_atom_site_aniso_U_13
_atom_site_aniso_U_12
Pd1 0.0429(2) 0.0293(2) 0.0259(2) 0.00294(16) -0.00069(17) -0.01408(18)
V1 0.0213(3) 0.0237(3) 0.0292(3) 0.0005(2) -0.0019(2) -0.0057(2)
V2 0.0349(3) 0.0370(3) 0.0295(3) 0.0107(3) -0.0139(3) -0.0145(3)
V3 0.0239(3) 0.0201(3) 0.0204(3) -0.0016(2) -0.0033(2) -0.0107(2)
V4 0.0290(3) 0.0244(3) 0.0232(3) 0.0030(2) -0.0017(2) -0.0134(2)
V5 0.0356(3) 0.0179(3) 0.0377(3) 0.0037(2) -0.0044(3) -0.0082(3)
N1 0.0449(19) 0.0322(17) 0.0291(16) 0.0060(13) -0.0042(14) -0.0098(15)
N2 0.0415(18) 0.0309(16) 0.0271(16) 0.0030(13) -0.0007(14) -0.0102(14)
N3 0.0449(19) 0.0330(17) 0.0269(16) 0.0017(13) -0.0030(14) -0.0155(15)
N4 0.074(2) 0.0385(19) 0.0292(17) -0.0056(14) 0.0036(17) -0.0296(18)
N5 0.065(2) 0.0384(19) 0.042(2) -0.0025(16) -0.0019(18) -0.0223(18)
N6 0.0468(19) 0.0386(18) 0.0232(15) -0.0052(13) 0.0013(14) -0.0202(15)
N7 0.046(2) 0.045(2) 0.087(3) 0.010(2) -0.033(2) -0.0120(18)
O1 0.0219(11) 0.0183(11) 0.0208(11) 0.0013(9) -0.0037(9) -0.0079(9)
O2 0.0245(11) 0.0225(11) 0.0240(11) 0.0008(9) -0.0036(9) -0.0118(10)
O3 0.0267(13) 0.0367(14) 0.0450(16) -0.0043(12) 0.0062(11) -0.0100(11)
O4 0.0289(13) 0.0204(12) 0.0385(14) -0.0008(10) -0.0017(11) -0.0043(10)
O5 0.0252(12) 0.0306(13) 0.0371(14) 0.0060(11) -0.0114(10) -0.0081(10)
O6 0.0502(17) 0.072(2) 0.0415(16) 0.0202(15) -0.0268(14) -0.0248(16)
O7 0.0337(13) 0.0325(13) 0.0245(12) -0.0017(10) -0.0083(10) -0.0168(11)
O8 0.0239(11) 0.0212(11) 0.0211(11) -0.0005(9) -0.0012(9) -0.0095(9)
O9 0.0391(14) 0.0447(15) 0.0292(13) 0.0007(11) 0.0037(11) -0.0229(12)
O10 0.0380(14) 0.0389(14) 0.0230(12) 0.0077(10) -0.0083(10) -0.0179(12)
O11 0.0335(13) 0.0231(12) 0.0300(13) -0.0043(10) -0.0022(10) -0.0142(10)
O12 0.0379(14) 0.0236(12) 0.0328(13) 0.0063(10) -0.0033(11) -0.0160(11)
O13 0.0387(14) 0.0280(13) 0.0423(15) 0.0156(11) -0.0127(12) -0.0089(11)
O14 0.0511(17) 0.0223(13) 0.0612(19) 0.0027(12) -0.0011(14) -0.0126(12)
C1 0.041(2) 0.033(2) 0.0283(19) 0.0025(15) -0.0062(16) -0.0121(17)
C2 0.050(2) 0.041(2) 0.038(2) 0.0084(18) 0.0012(19) -0.016(2)
C3 0.047(3) 0.054(3) 0.046(3) 0.003(2) 0.008(2) -0.015(2)
C4 0.049(3) 0.043(2) 0.050(3) 0.006(2) -0.005(2) -0.008(2)
C5 0.052(3) 0.036(2) 0.038(2) 0.0073(18) -0.0059(19) -0.0125(19)
C6 0.055(3) 0.050(3) 0.032(2) -0.0015(18) -0.0036(19) -0.024(2)
C7 0.069(3) 0.054(3) 0.039(2) -0.013(2) -0.003(2) -0.031(2)
C8 0.072(3) 0.038(2) 0.058(3) -0.006(2) -0.004(2) -0.024(2)
C9 0.058(3) 0.034(2) 0.048(3) 0.0032(19) -0.002(2) -0.018(2)
C10 0.042(2) 0.0309(19) 0.033(2) 0.0037(16) -0.0085(17) -0.0126(17)
C11 0.082(3) 0.038(2) 0.049(3) 0.000(2) -0.015(2) -0.023(2)
C12 0.075(3) 0.043(2) 0.062(3) 0.012(2) -0.030(3) -0.035(2)
C13 0.055(3) 0.054(3) 0.058(3) 0.020(2) -0.018(2) -0.032(2)
C14 0.048(2) 0.040(2) 0.042(2) 0.0041(18) -0.0053(19) -0.017(2)
C15 0.050(2) 0.036(2) 0.033(2) 0.0043(17) -0.0094(18) -0.0198(19)
C16 0.037(2) 0.037(2) 0.034(2) -0.0030(16) -0.0031(16) -0.0183(17)
C17 0.062(3) 0.045(2) 0.037(2) -0.0092(19) 0.004(2) -0.027(2)
C18 0.071(3) 0.063(3) 0.029(2) -0.008(2) 0.006(2) -0.037(3)
C19 0.078(3) 0.063(3) 0.032(2) 0.006(2) -0.003(2) -0.043(3)
C20 0.066(3) 0.046(2) 0.037(2) 0.0042(19) -0.006(2) -0.032(2)
C21 0.070(6) 0.086(6) 0.094(4) 0.020(6) -0.019(5) -0.046(5)
C22 0.071(8) 0.093(9) 0.127(10) 0.019(8) -0.015(8) -0.031(7)
C23 0.061(7) 0.084(7) 0.129(8) -0.009(6) -0.040(6) -0.037(5)
C24 0.073(9) 0.084(9) 0.104(11) -0.025(8) 0.004(8) -0.057(7)
C25 0.024(5) 0.077(6) 0.082(7) 0.039(5) -0.017(5) -0.021(5)
C26 0.030(5) 0.052(6) 0.070(8) 0.031(6) -0.005(6) -0.015(5)
C21' 0.063(5) 0.094(6) 0.097(6) 0.006(5) -0.020(5) -0.035(4)
C22' 0.054(6) 0.123(8) 0.086(7) 0.010(6) -0.012(5) -0.044(6)
C23' 0.042(4) 0.068(5) 0.087(5) 0.024(4) -0.032(4) -0.036(4)
C24' 0.067(7) 0.067(6) 0.144(11) 0.010(7) -0.047(7) -0.040(6)
C25' 0.064(6) 0.065(5) 0.122(7) 0.004(5) -0.039(5) -0.019(4)
C26' 0.048(6) 0.074(7) 0.137(9) 0.057(7) 0.017(7) -0.007(5)

loop_
_atom_type_symbol
_atom_type_description
_atom_type_scat_dispersion_real
_atom_type_scat_dispersion_imag
_atom_type_scat_source
C C 0.0033 0.0016 'International Tables Vol C Tables 4.2.6.8 and 6.1.1.4'
H H 0.0000 0.0000 'International Tables Vol C Tables 4.2.6.8 and 6.1.1.4'
N N 0.0061 0.0033 'International Tables Vol C Tables 4.2.6.8 and 6.1.1.4'
O O 0.0106 0.0060 'International Tables Vol C Tables 4.2.6.8 and 6.1.1.4'
V V 0.3005 0.5294 'International Tables Vol C Tables 4.2.6.8 and 6.1.1.4'
Pd Pd -0.9988 1.0072 'International Tables Vol C Tables 4.2.6.8 and 6.1.1.4'

loop_
_geom_angle_atom_site_label_1
_geom_angle_atom_site_label_2
_geom_angle_atom_site_label_3
_geom_angle
_geom_angle_site_symmetry_1
_geom_angle_site_symmetry_3
N3 Pd1 N3 180.0 . 2_765
N3 Pd1 N2 94.29(12) . .
N3 Pd1 N2 85.71(12) 2_765 .
N3 Pd1 N2 85.71(12) . 2_765
N3 Pd1 N2 94.29(12) 2_765 2_765
N2 Pd1 N2 180.0 . 2_765
O3 V1 O5 104.53(13) . .
O3 V1 O4 102.49(12) . .
O5 V1 O4 96.72(11) . .
O3 V1 O2 99.44(11) . .
O5 V1 O2 91.99(10) . .
O4 V1 O2 153.49(10) . .
O3 V1 O8 98.49(12) . 2_556
O5 V1 O8 154.93(10) . 2_556
O4 V1 O8 87.76(10) . 2_556
O2 V1 O8 74.36(8) . 2_556
O3 V1 O1 172.20(11) . 2_556
O5 V1 O1 81.67(10) . 2_556
O4 V1 O1 81.18(9) . 2_556
O2 V1 O1 75.36(8) . 2_556
O8 V1 O1 74.64(9) 2_556 2_556
O3 V1 V5 135.15(10) . 2_556
O5 V1 V5 83.88(8) . 2_556
O4 V1 V5 32.88(7) . 2_556
O2 V1 V5 124.59(7) . 2_556
O8 V1 V5 86.80(7) 2_556 2_556
O1 V1 V5 49.32(6) 2_556 2_556
O3 V1 V3 133.76(10) . .
O5 V1 V3 77.73(8) . .
O4 V1 V3 123.36(8) . .
O2 V1 V3 34.98(6) . .
O8 V1 V3 79.24(7) 2_556 .
O1 V1 V3 42.19(5) 2_556 .
V5 V1 V3 91.06(5) 2_556 .
O6 V2 O10 102.45(13) . 2_556
O6 V2 O13 103.30(14) . 2_556
O10 V2 O13 92.28(11) 2_556 2_556
O6 V2 O5 101.53(13) . .
O10 V2 O5 154.91(10) 2_556 .
O13 V2 O5 89.31(11) 2_556 .
O6 V2 O7 101.44(13) . .
O10 V2 O7 86.20(10) 2_556 .
O13 V2 O7 154.95(10) 2_556 .
O5 V2 O7 81.92(10) . .
O6 V2 O1 174.47(13) . 2_556
O10 V2 O1 78.93(9) 2_556 2_556
O13 V2 O1 81.93(9) 2_556 2_556
O5 V2 O1 76.51(9) . 2_556
O7 V2 O1 73.23(8) . 2_556
O6 V2 V5 136.00(12) . 2_556
O10 V2 V5 85.97(8) 2_556 2_556
O13 V2 V5 32.74(8) 2_556 2_556
O5 V2 V5 81.91(8) . 2_556
O7 V2 V5 122.32(7) . 2_556
O1 V2 V5 49.19(6) 2_556 2_556
O6 V2 V3 131.91(12) . .
O10 V2 V3 81.66(8) 2_556 .
O13 V2 V3 124.57(9) 2_556 .
O5 V2 V3 76.89(7) . .
O7 V2 V3 30.50(6) . .
O1 V2 V3 42.74(5) 2_556 .
V5 V2 V3 91.86(4) 2_556 .
O6 V2 V4 134.84(11) . 2_556
O10 V2 V4 32.69(8) 2_556 2_556
O13 V2 V4 80.80(8) 2_556 2_556
O5 V2 V4 123.60(8) . 2_556
O7 V2 V4 84.62(7) . 2_556
O1 V2 V4 47.20(5) 2_556 2_556
V5 V2 V4 60.64(2) 2_556 2_556
V3 V2 V4 64.92(2) . 2_556
O7 V3 O11 106.55(11) . .
O7 V3 O2 99.79(11) . .
O11 V3 O2 100.97(10) . .
O7 V3 O8 93.52(11) . .
O11 V3 O8 93.09(10) . .
O2 V3 O8 156.93(9) . .
O7 V3 O1 164.21(10) . .
O11 V3 O1 87.98(10) . .
O2 V3 O1 83.05(10) . .
O8 V3 O1 79.23(9) . .
O7 V3 O1 87.39(10) . 2_556
O11 V3 O1 164.61(10) . 2_556
O2 V3 O1 82.57(9) . 2_556
O8 V3 O1 79.27(8) . 2_556
O1 V3 O1 77.53(9) . 2_556
O7 V3 V2 37.91(8) . .
O11 V3 V2 144.12(8) . .
O2 V3 V2 92.58(7) . .
O8 V3 V2 86.39(7) . .
O1 V3 V2 126.86(6) . .
O1 V3 V2 49.48(6) 2_556 .
O7 V3 V5 144.97(8) . .
O11 V3 V5 38.55(8) . .
O2 V3 V5 92.40(7) . .
O8 V3 V5 87.25(7) . .
O1 V3 V5 49.47(6) . .
O1 V3 V5 126.92(7) 2_556 .
V2 V3 V5 173.29(3) . .
O7 V3 V4 137.57(9) . .
O11 V3 V4 86.11(8) . .
O2 V3 V4 37.82(7) . .
O8 V3 V4 126.77(6) . .
O1 V3 V4 47.54(6) . .
O1 V3 V4 87.84(6) 2_556 .
V2 V3 V4 122.36(3) . .
V5 V3 V4 60.47(3) . .
O7 V3 V1 85.39(9) . .
O11 V3 V1 139.15(8) . .
O2 V3 V1 38.19(7) . .
O8 V3 V1 125.71(7) . .
O1 V3 V1 87.52(7) . .
O1 V3 V1 46.44(6) 2_556 .
V2 V3 V1 60.76(4) . .
V5 V3 V1 121.99(4) . .
V4 V3 V1 61.66(3) . .
O9 V4 O12 105.21(12) . .
O9 V4 O10 101.77(13) . .
O12 V4 O10 96.36(11) . .
O9 V4 O2 101.19(12) . .
O12 V4 O2 93.17(10) . .
O10 V4 O2 151.82(10) . .
O9 V4 O8 98.95(11) . 2_556
O12 V4 O8 154.65(10) . 2_556
O10 V4 O8 86.01(10) . 2_556
O2 V4 O8 74.46(8) . 2_556
O9 V4 O1 172.54(11) . .
O12 V4 O1 81.75(9) . .
O10 V4 O1 79.79(10) . .
O2 V4 O1 75.42(9) . .
O8 V4 O1 73.81(8) 2_556 .
O9 V4 V3 135.61(10) . .
O12 V4 V3 78.07(8) . .
O10 V4 V3 122.13(8) . .
O2 V4 V3 35.11(6) . .
O8 V4 V3 79.34(6) 2_556 .
O1 V4 V3 42.34(5) . .
O9 V4 V2 133.61(10) . 2_556
O12 V4 V2 83.97(8) . 2_556
O10 V4 V2 32.01(7) . 2_556
O2 V4 V2 123.99(6) . 2_556
O8 V4 V2 84.94(6) 2_556 2_556
O1 V4 V2 48.74(6) . 2_556
V3 V4 V2 90.68(3) . 2_556
O9 V4 V5 138.54(10) . .
O12 V4 V5 33.62(8) . .
O10 V4 V5 84.20(8) . .
O2 V4 V5 89.32(7) . .
O8 V4 V5 122.48(7) 2_556 .
O1 V4 V5 48.67(6) . .
V3 V4 V5 59.67(3) . .
V2 V4 V5 59.33(3) 2_556 .
O14 V5 O13 104.65(13) . .
O14 V5 O4 103.28(12) . 2_556
O13 V5 O4 94.19(12) . 2_556
O14 V5 O12 100.81(12) . .
O13 V5 O12 88.81(12) . .
O4 V5 O12 154.09(10) 2_556 .
O14 V5 O11 100.43(13) . .
O13 V5 O11 154.55(10) . .
O4 V5 O11 84.15(11) 2_556 .
O12 V5 O11 82.24(10) . .
O14 V5 O1 173.17(13) . .
O13 V5 O1 81.75(9) . .
O4 V5 O1 78.31(9) 2_556 .
O12 V5 O1 76.67(8) . .
O11 V5 O1 73.02(8) . .
O14 V5 V2 137.47(12) . 2_556
O13 V5 V2 32.85(8) . 2_556
O4 V5 V2 86.59(8) 2_556 2_556
O12 V5 V2 82.06(8) . 2_556
O11 V5 V2 121.85(7) . 2_556
O1 V5 V2 48.90(6) . 2_556
O14 V5 V1 135.69(10) . 2_556
O13 V5 V1 82.12(8) . 2_556
O4 V5 V1 32.62(7) 2_556 2_556
O12 V5 V1 123.29(7) . 2_556
O11 V5 V1 83.02(7) . 2_556
O1 V5 V1 46.66(6) . 2_556
V2 V5 V1 61.08(4) 2_556 2_556
O14 V5 V3 130.97(12) . .
O13 V5 V3 123.97(8) . .
O4 V5 V3 80.86(8) 2_556 .
O12 V5 V3 76.19(7) . .
O11 V5 V3 30.65(6) . .
O1 V5 V3 42.41(5) . .
V2 V5 V3 91.20(4) 2_556 .
V1 V5 V3 64.17(4) 2_556 .
O14 V5 V4 131.06(10) . .
O13 V5 V4 80.33(9) . .
O4 V5 V4 125.17(8) 2_556 .
O12 V5 V4 30.29(7) . .
O11 V5 V4 79.99(7) . .
O1 V5 V4 46.87(5) . .
V2 V5 V4 60.03(4) 2_556 .
V1 V5 V4 93.19(5) 2_556 .
V3 V5 V4 59.85(4) . .
C1 N1 C10 124.4(3) . 2_765
C1 N2 C5 117.9(3) . .
C1 N2 Pd1 121.4(2) . .
C5 N2 Pd1 120.7(3) . .
C10 N3 C6 117.6(3) . .
C10 N3 Pd1 121.5(2) . .
C6 N3 Pd1 120.7(3) . .
C16 N4 C15 128.8(3) . .
C15 N5 C11 116.5(4) . .
C16 N6 C20 120.1(3) . .
C23 N7 C21 123.0(9) . .
C25' N7 C23' 112.8(7) . .
C23 N7 C25 113.2(10) . .
C21 N7 C25 109.7(7) . .
C25' N7 C21' 106.5(7) . .
C23' N7 C21' 104.6(5) . .
V3 O1 V3 102.47(9) . 2_556
V3 O1 V1 98.08(9) . 2_556
V3 O1 V1 91.38(8) 2_556 2_556
V3 O1 V4 90.12(9) . .
V3 O1 V4 98.40(8) 2_556 .
V1 O1 V4 165.62(10) 2_556 .
V3 O1 V2 168.88(10) . 2_556
V3 O1 V2 87.78(8) 2_556 2_556
V1 O1 V2 85.82(8) 2_556 2_556
V4 O1 V2 84.06(8) . 2_556
V3 O1 V5 88.12(7) . .
V3 O1 V5 168.97(11) 2_556 .
V1 O1 V5 84.02(7) 2_556 .
V4 O1 V5 84.46(7) . .
V2 O1 V5 81.91(7) 2_556 .
V3 O2 V4 107.07(11) . .
V3 O2 V1 106.83(10) . .
V4 O2 V1 105.52(10) . .
V1 O4 V5 114.51(12) . 2_556
V1 O5 V2 114.99(12) . .
V3 O7 V2 111.60(11) . .
V3 O8 V1 105.40(10) . 2_556
V3 O8 V4 106.35(9) . 2_556
V1 O8 V4 99.17(9) 2_556 2_556
V2 O10 V4 115.30(13) 2_556 .
V3 O11 V5 110.80(11) . .
V4 O12 V5 116.09(12) . .
V5 O13 V2 114.40(12) . 2_556
N2 C1 N1 119.0(3) . .
N2 C1 C2 121.2(3) . .
N1 C1 C2 119.8(3) . .
C3 C2 C1 119.8(4) . .
C2 C3 C4 119.4(4) . .
C5 C4 C3 118.0(4) . .
N2 C5 C4 123.3(4) . .
C7 C6 N3 122.9(4) . .
C6 C7 C8 118.6(4) . .
C9 C8 C7 119.6(4) . .
C8 C9 C10 119.2(4) . .
N3 C10 N1 118.8(3) . 2_765
N3 C10 C9 121.7(4) . .
N1 C10 C9 119.5(3) 2_765 .
N5 C11 C12 124.6(4) . .
C11 C12 C13 117.9(4) . .
C14 C13 C12 118.7(4) . .
C13 C14 C15 119.1(4) . .
N5 C15 C14 123.2(4) . .
N5 C15 N4 118.3(3) . .
C14 C15 N4 118.5(3) . .
N6 C16 N4 114.8(3) . .
N6 C16 C17 120.4(3) . .
N4 C16 C17 124.8(3) . .
C18 C17 C16 118.5(4) . .
C17 C18 C19 120.8(4) . .
C20 C19 C18 117.4(4) . .
N6 C20 C19 122.7(4) . .
C22 C21 N7 104.2(9) . .
N7 C23 C24 116.5(11) . .
N7 C25 C26 109.7(8) . .
C22' C21' N7 117.6(7) . .
N7 C23' C24' 105.7(8) . .
N7 C25' C26' 114.6(8) . .

loop_
_geom_bond_atom_site_label_1
_geom_bond_atom_site_label_2
_geom_bond_distance
_geom_bond_site_symmetry_2
Pd1 N3 2.017(3) .
Pd1 N3 2.017(3) 2_765
Pd1 N2 2.020(3) .
Pd1 N2 2.020(3) 2_765
V1 O3 1.600(2) .
V1 O5 1.779(3) .
V1 O4 1.824(2) .
V1 O2 2.007(2) .
V1 O8 2.078(2) 2_556
V1 O1 2.252(2) 2_556
V1 V5 3.0789(13) 2_556
V1 V3 3.1064(13) .
V2 O6 1.598(3) .
V2 O10 1.813(3) 2_556
V2 O13 1.829(3) 2_556
V2 O5 1.926(3) .
V2 O7 2.030(3) .
V2 O1 2.338(2) 2_556
V2 V5 3.0710(14) 2_556
V2 V3 3.0725(14) .
V2 V4 3.0929(18) 2_556
V3 O7 1.677(2) .
V3 O11 1.683(2) .
V3 O2 1.860(2) .
V3 O8 2.039(2) .
V3 O1 2.083(2) .
V3 O1 2.087(2) 2_556
V3 V5 3.0868(13) .
V3 V4 3.0925(17) .
V4 O9 1.602(2) .
V4 O12 1.748(2) .
V4 O10 1.848(2) .
V4 O2 1.984(2) .
V4 O8 2.095(2) 2_556
V4 O1 2.282(2) .
V4 V2 3.0928(18) 2_556
V4 V5 3.1118(13) .
V5 O14 1.591(3) .
V5 O13 1.824(3) .
V5 O4 1.837(2) 2_556
V5 O12 1.919(2) .
V5 O11 2.058(3) .
V5 O1 2.348(2) .
V5 V2 3.0710(14) 2_556
V5 V1 3.0789(13) 2_556
N1 C1 1.381(5) .
N1 C10 1.386(5) 2_765
N2 C1 1.336(5) .
N2 C5 1.359(5) .
N3 C10 1.332(5) .
N3 C6 1.359(5) .
N4 C16 1.372(5) .
N4 C15 1.393(5) .
N5 C15 1.323(5) .
N5 C11 1.338(5) .
N6 C16 1.320(5) .
N6 C20 1.331(5) .
N7 C25' 1.449(7) .
N7 C23 1.453(9) .
N7 C21 1.586(6) .
N7 C23' 1.515(7) .
N7 C25 1.527(8) .
N7 C21' 1.520(7) .
O1 V3 2.087(2) 2_556
O1 V1 2.252(2) 2_556
O1 V2 2.338(2) 2_556
O4 V5 1.837(2) 2_556
O8 V1 2.078(2) 2_556
O8 V4 2.095(2) 2_556
O10 V2 1.813(3) 2_556
O13 V2 1.829(3) 2_556
C1 C2 1.392(5) .
C2 C3 1.358(6) .
C3 C4 1.391(6) .
C4 C5 1.360(6) .
C6 C7 1.357(6) .
C7 C8 1.377(6) .
C8 C9 1.358(6) .
C9 C10 1.390(5) .
C10 N1 1.386(5) 2_765
C11 C12 1.361(6) .
C12 C13 1.383(6) .
C13 C14 1.366(6) .
C14 C15 1.380(5) .
C16 C17 1.403(5) .
C17 C18 1.353(6) .
C18 C19 1.378(6) .
C19 C20 1.363(6) .
C21 C22 1.470(9) .
C23 C24 1.518(9) .
C25 C26 1.539(9) .
C21' C22' 1.507(8) .
C23' C24' 1.543(9) .
C25' C26' 1.472(8) .

loop_
_geom_hbond_atom_site_label_D
_geom_hbond_atom_site_label_H
_geom_hbond_atom_site_label_A
_geom_hbond_distance_DH
_geom_hbond_distance_HA
_geom_hbond_distance_DA
_geom_hbond_angle_DHA
_geom_hbond_site_symmetry_A
N1 H1 O13 0.86 2.48 3.176(4) 138.0 1_655
N4 H16 O4 0.86 2.56 3.324(4) 148.8 2_656
N4 H16 O11 0.86 2.40 3.158(4) 147.2 1_655
N6 H6 O8 0.86 1.80 2.647(4) 167.5 1_655
N7 H7 O5 0.98 1.83 2.744(4) 154.4 1_565
C2 H2 O13 0.93 2.37 3.176(5) 144.9 1_655
C4 H4 O3 0.93 2.54 3.058(5) 115.3 1_565
C7 H7A O7 0.93 2.32 3.130(5) 145.5 2_666
C9 H9 O10 0.93 2.29 3.135(5) 150.6 2_665
C12 H12 O12 0.93 2.65 3.211(5) 119.3 2_666
C14 H14 O11 0.93 2.63 3.421(5) 143.6 1_655
C17 H17 N5 0.93 2.31 2.904(6) 121.3 .
C20 H20 O9 0.93 2.56 3.328(5) 139.9 2_656
C21 H21B O3 0.97 2.75 3.128(12) 104.2 1_565
C22 H22A O11 0.96 2.77 3.210(14) 108.6 2_666
C22 H22C O14 0.96 2.57 3.502(16) 164.6 1_655
C23 H23A O9 0.97 2.75 3.178(10) 107.4 2_666
C24 H24C O5 0.96 2.45 3.30(2) 146.6 1_565
C21' H21C O2 0.97 2.74 3.295(10) 116.8 2_666
C22' H22F O3 0.96 2.50 3.423(10) 162.1 1_565
C23' H23D O6 0.97 2.41 3.252(10) 145.7 1_565
C25' H25D O14 0.97 2.53 3.136(10) 120.6 1_655

loop_
_geom_torsion_atom_site_label_1
_geom_torsion_atom_site_label_2
_geom_torsion_atom_site_label_3
_geom_torsion_atom_site_label_4
_geom_torsion
_geom_torsion_site_symmetry_1
_geom_torsion_site_symmetry_4
O7 V3 O2 V4 -177.88(10) . .
O11 V3 O2 V4 -68.75(12) . .
O8 V3 O2 V4 57.8(3) . .
O1 V3 O2 V4 17.82(9) . .
O1 V3 O2 V4 96.08(10) 2_556 .
V2 V3 O2 V4 144.65(8) . .
V5 V3 O2 V4 -30.85(9) . .
V1 V3 O2 V4 112.67(14) . .
O7 V3 O2 V1 69.45(12) . .
O11 V3 O2 V1 178.58(11) . .
O8 V3 O2 V1 -54.9(3) . .
O1 V3 O2 V1 -94.85(10) . .
O1 V3 O2 V1 -16.59(10) 2_556 .
V2 V3 O2 V1 31.98(9) . .
V5 V3 O2 V1 -143.52(8) . .
V4 V3 O2 V1 -112.67(14) . .
O3 V1 O4 V5 174.22(14) . 2_556
O5 V1 O4 V5 67.67(15) . 2_556
O2 V1 O4 V5 -40.7(3) . 2_556
O8 V1 O4 V5 -87.58(14) 2_556 2_556
O1 V1 O4 V5 -12.78(12) 2_556 2_556
V3 V1 O4 V5 -12.03(17) . 2_556
O3 V1 O5 V2 -175.75(13) . .
O4 V1 O5 V2 -70.95(14) . .
O2 V1 O5 V2 83.96(13) . .
O8 V1 O5 V2 28.2(3) 2_556 .
O1 V1 O5 V2 9.08(11) 2_556 .
V5 V1 O5 V2 -40.62(11) 2_556 .
V3 V1 O5 V2 51.81(11) . .
O11 V3 O7 V2 173.82(11) . .
O2 V3 O7 V2 -81.55(12) . .
O8 V3 O7 V2 79.53(12) . .
O1 V3 O7 V2 17.6(4) . .
O1 V3 O7 V2 0.46(11) 2_556 .
V5 V3 O7 V2 169.78(5) . .
V4 V3 O7 V2 -83.47(14) . .
V1 V3 O7 V2 -46.04(10) . .
O9 V4 O10 V2 -174.85(14) . 2_556
O12 V4 O10 V2 -67.82(14) . 2_556
O2 V4 O10 V2 41.2(3) . 2_556
O8 V4 O10 V2 86.83(13) 2_556 2_556
O1 V4 O10 V2 12.58(12) . 2_556
V3 V4 O10 V2 12.06(17) . 2_556
V5 V4 O10 V2 -36.41(12) . 2_556
O7 V3 O11 V5 -176.28(11) . .
O2 V3 O11 V5 79.94(13) . .
O8 V3 O11 V5 -81.68(12) . .
O1 V3 O11 V5 -2.58(11) . .
O1 V3 O11 V5 -22.1(4) 2_556 .
V2 V3 O11 V5 -169.80(5) . .
V4 V3 O11 V5 44.99(10) . .
V1 V3 O11 V5 81.28(15) . .
O9 V4 O12 V5 173.51(14) . .
O10 V4 O12 V5 69.45(15) . .
O2 V4 O12 V5 -83.99(14) . .
O8 V4 O12 V5 -24.7(3) 2_556 .
O1 V4 O12 V5 -9.23(12) . .
V3 V4 O12 V5 -52.11(11) . .
V2 V4 O12 V5 39.87(12) 2_556 .
O14 V5 O13 V2 178.01(14) . 2_556
O4 V5 O13 V2 -77.09(14) 2_556 2_556
O12 V5 O13 V2 77.14(14) . 2_556
O11 V5 O13 V2 8.1(3) . 2_556
O1 V5 O13 V2 0.44(12) . 2_556
V1 V5 O13 V2 -46.72(12) 2_556 2_556
V3 V5 O13 V2 4.70(18) . 2_556
V4 V5 O13 V2 47.90(12) . 2_556
C5 N2 C1 N1 172.0(3) . .
Pd1 N2 C1 N1 -11.0(5) . .
C5 N2 C1 C2 -6.7(6) . .
Pd1 N2 C1 C2 170.4(3) . .
C10 N1 C1 N2 -40.0(6) 2_765 .
C10 N1 C1 C2 138.7(4) 2_765 .
N2 C1 C2 C3 4.8(6) . .
N1 C1 C2 C3 -173.8(4) . .
C1 C2 C3 C4 0.2(7) . .
C2 C3 C4 C5 -2.9(7) . .
C1 N2 C5 C4 3.8(6) . .
Pd1 N2 C5 C4 -173.3(3) . .
C3 C4 C5 N2 1.0(7) . .
C10 N3 C6 C7 4.9(6) . .
Pd1 N3 C6 C7 -170.7(3) . .
N3 C6 C7 C8 0.3(7) . .
C6 C7 C8 C9 -2.7(7) . .
C7 C8 C9 C10 0.0(7) . .
C6 N3 C10 N1 171.4(3) . 2_765
Pd1 N3 C10 N1 -13.1(5) . 2_765
C6 N3 C10 C9 -7.8(6) . .
Pd1 N3 C10 C9 167.8(3) . .
C8 C9 C10 N3 5.5(7) . .
C8 C9 C10 N1 -173.6(4) . 2_765
C15 N5 C11 C12 -0.9(7) . .
N5 C11 C12 C13 2.6(7) . .
C11 C12 C13 C14 -1.1(7) . .
C12 C13 C14 C15 -1.8(6) . .
C11 N5 C15 C14 -2.4(6) . .
C11 N5 C15 N4 179.4(4) . .
C13 C14 C15 N5 3.7(6) . .
C13 C14 C15 N4 -178.0(4) . .
C16 N4 C15 N5 -32.4(6) . .
C16 N4 C15 C14 149.2(4) . .
C20 N6 C16 N4 176.3(4) . .
C20 N6 C16 C17 -2.5(6) . .
C15 N4 C16 N6 -166.8(4) . .
C15 N4 C16 C17 12.0(7) . .
N6 C16 C17 C18 2.6(6) . .
N4 C16 C17 C18 -176.1(4) . .
C16 C17 C18 C19 -0.8(7) . .
C17 C18 C19 C20 -0.9(7) . .
C16 N6 C20 C19 0.6(7) . .
C18 C19 C20 N6 1.1(7) . .
C23 N7 C21 C22 61.6(13) . .
C25 N7 C21 C22 -75.3(10) . .
C21 N7 C23 C24 118.9(17) . .
C25 N7 C23 C24 -105.5(18) . .
C23 N7 C25 C26 175.8(10) . .
C21 N7 C25 C26 -42.7(11) . .
C25' N7 C21' C22' 65.7(11) . .
C23' N7 C21' C22' -174.7(9) . .
C25' N7 C23' C24' 173.7(9) . .
C21' N7 C23' C24' 58.5(9) . .
C23' N7 C25' C26' 86.6(13) . .
C21' N7 C25' C26' -159.2(12) . .
